data_4060263
_journal_name_full Organometallics
_journal_paper_doi 10.1021/om034268l
_journal_year 2004
_chemical_formula_sum 'C29 H68 B12 Li N O6 P Y'
_chemical_formula_weight 783.38
_space_group_IT_number 15
_symmetry_cell_setting monoclinic
_symmetry_space_group_name_Hall '-C 2yc'
_symmetry_space_group_name_H-M 'C 1 2/c 1'
_atom_sites_solution_hydrogens geom
_atom_sites_solution_primary direct
_atom_sites_solution_secondary difmap
_cell_angle_alpha 90.00
_cell_angle_beta 130.7080(10)
_cell_angle_gamma 90.00
_cell_formula_units_Z 8
_cell_length_a 28.6463(15)
_cell_length_b 21.4575(12)
_cell_length_c 20.0659(10)
_cell_measurement_reflns_used ?
_cell_measurement_temperature 293(2)
_cell_measurement_theta_max ?
_cell_measurement_theta_min ?
_cell_volume 9349.7(9)
_diffrn_ambient_temperature 293(2)
_diffrn_detector_area_resol_mean ?
_diffrn_measurement_device_type 'CCD area detector'
_diffrn_measurement_method 'phi and omega scans'
_diffrn_radiation_monochromator graphite
_diffrn_radiation_source 'fine-focus sealed tube'
_diffrn_radiation_type MoK\a
_diffrn_radiation_wavelength 0.71073
_diffrn_reflns_av_R_equivalents 0.0691
_diffrn_reflns_av_sigmaI/netI 0.1175
_diffrn_reflns_limit_h_max 28
_diffrn_reflns_limit_h_min -34
_diffrn_reflns_limit_k_max 25
_diffrn_reflns_limit_k_min -20
_diffrn_reflns_limit_l_max 23
_diffrn_reflns_limit_l_min -22
_diffrn_reflns_number 25121
_diffrn_reflns_theta_max 25.00
_diffrn_reflns_theta_min 1.33
_diffrn_standards_decay_% ?
_diffrn_standards_interval_count ?
_diffrn_standards_interval_time ?
_diffrn_standards_number ?
_exptl_absorpt_coefficient_mu 1.316
_exptl_absorpt_correction_T_max 1.0000
_exptl_absorpt_correction_T_min 0.7553
_exptl_absorpt_correction_type SADABS
_exptl_absorpt_process_details ?
_exptl_crystal_colour colorless
_exptl_crystal_density_diffrn 1.113
_exptl_crystal_density_meas ?
_exptl_crystal_density_method 'not measured'
_exptl_crystal_description prism
_exptl_crystal_F_000 3312
_exptl_crystal_size_max 0.48
_exptl_crystal_size_mid 0.45
_exptl_crystal_size_min 0.18
_refine_ls_extinction_coef ?
_refine_ls_extinction_method none
_refine_ls_goodness_of_fit_ref 0.849
_refine_ls_hydrogen_treatment mixed
_refine_ls_matrix_type full
_refine_ls_number_parameters 493
_refine_ls_number_reflns 8243
_refine_ls_number_restraints 81
_refine_ls_restrained_S_all 0.859
_refine_ls_R_factor_all 0.1336
_refine_ls_R_factor_gt 0.0556
_refine_ls_shift/su_max 0.066
_refine_ls_shift/su_mean 0.005
_refine_ls_structure_factor_coef Fsqd
_refine_ls_weighting_details 'calc w=1/[\s^2^(Fo^2^)+(0.0727P)^2^+0.0000P] where P=(Fo^2^+2Fc^2^)/3'
_refine_ls_weighting_scheme calc
_refine_ls_wR_factor_gt 0.1316
_refine_ls_wR_factor_ref 0.1489
_reflns_number_gt 3592
_reflns_number_total 8243
_reflns_threshold_expression >2sigma(I)
_cod_original_sg_symbol_H-M 'C 2/c'
_cod_database_code 4060263

loop_
_symmetry_equiv_pos_as_xyz
'x, y, z'
'-x, y, -z+1/2'
'x+1/2, y+1/2, z'
'-x+1/2, y+1/2, -z+1/2'
'-x, -y, -z'
'x, -y, z-1/2'
'-x+1/2, -y+1/2, -z'
'x+1/2, -y+1/2, z-1/2'

loop_
_atom_site_label
_atom_site_type_symbol
_atom_site_fract_x
_atom_site_fract_y
_atom_site_fract_z
_atom_site_U_iso_or_equiv
_atom_site_adp_type
_atom_site_occupancy
_atom_site_symmetry_multiplicity
_atom_site_calc_flag
_atom_site_refinement_flags
_atom_site_disorder_assembly
_atom_site_disorder_group
Y1 Y 0.174454(7) 0.124834(9) 0.075741(10) 0.06480(6) Uani 1 1 d . . .
P1 P 0.210121(16) 0.27335(2) 0.20672(2) 0.05512(16) Uani 1 1 d . . .
N1 N 0.25193(5) 0.33761(6) 0.23449(7) 0.0635(5) Uani 1 1 d . . .
C1 C 0.26552(6) 0.20933(8) 0.28268(8) 0.0523(6) Uani 1 1 d . . .
C2 C 0.25426(6) 0.13834(7) 0.23719(9) 0.0561(6) Uani 1 1 d . . .
C3 C 0.29559(7) 0.34934(9) 0.22063(10) 0.0783(7) Uani 1 1 d . . .
H3A H 0.3066 0.3087 0.2121 0.094 Uiso 1 1 calc R . .
C4 C 0.26647(8) 0.38757(10) 0.13685(11) 0.1055(9) Uani 1 1 d . . .
H4A H 0.2295 0.3674 0.0875 0.158 Uiso 1 1 calc R . .
H4B H 0.2950 0.3906 0.1270 0.158 Uiso 1 1 calc R . .
H4C H 0.2568 0.4286 0.1437 0.158 Uiso 1 1 calc R . .
C5 C 0.35585(7) 0.37987(10) 0.30088(13) 0.1089(10) Uani 1 1 d . . .
H5A H 0.3737 0.3549 0.3522 0.163 Uiso 1 1 calc R . .
H5B H 0.3472 0.4208 0.3098 0.163 Uiso 1 1 calc R . .
H5C H 0.3842 0.3830 0.2907 0.163 Uiso 1 1 calc R . .
C6 C 0.23145(7) 0.39259(9) 0.25500(11) 0.0866(8) Uani 1 1 d . . .
H6A H 0.2571 0.4277 0.2646 0.104 Uiso 1 1 calc R . .
C7 C 0.16531(8) 0.41099(11) 0.17934(14) 0.1283(12) Uani 1 1 d . . .
H7A H 0.1600 0.4174 0.1274 0.193 Uiso 1 1 calc R . .
H7B H 0.1558 0.4488 0.1938 0.193 Uiso 1 1 calc R . .
H7C H 0.1382 0.3784 0.1689 0.193 Uiso 1 1 calc R . .
C8 C 0.24390(9) 0.38334(10) 0.34004(12) 0.1272(11) Uani 1 1 d . . .
H8A H 0.2864 0.3726 0.3860 0.191 Uiso 1 1 calc R . .
H8B H 0.2183 0.3503 0.3329 0.191 Uiso 1 1 calc R . .
H8C H 0.2349 0.4212 0.3552 0.191 Uiso 1 1 calc R . .
C11 C 0.18426(6) 0.24629(8) 0.10177(8) 0.0522(6) Uani 1 1 d . . .
C12 C 0.21434(6) 0.23235(8) 0.06861(9) 0.0631(6) Uani 1 1 d . . .
H12A H 0.2577 0.2416 0.0998 0.076 Uiso 1 1 calc R . .
C13 C 0.17235(6) 0.21378(9) -0.01849(9) 0.0703(7) Uani 1 1 d . . .
H13A H 0.1813 0.2080 -0.0577 0.084 Uiso 1 1 calc R . .
C14 C 0.05310(8) 0.20281(11) -0.12607(11) 0.0991(10) Uani 1 1 d . . .
H14A H 0.0480 0.1874 -0.1738 0.119 Uiso 1 1 calc R . .
C15 C 0.00414(9) 0.21293(12) -0.13211(12) 0.1122(11) Uani 1 1 d . . .
H15A H -0.0351 0.2047 -0.1850 0.135 Uiso 1 1 calc R . .
C16 C 0.01057(7) 0.23558(11) -0.06089(11) 0.1009(10) Uani 1 1 d . . .
H16A H -0.0245 0.2423 -0.0680 0.121 Uiso 1 1 calc R . .
C17 C 0.06658(6) 0.24788(9) 0.01793(10) 0.0784(8) Uani 1 1 d . . .
H17A H 0.0699 0.2625 0.0645 0.094 Uiso 1 1 calc R . .
C18 C 0.11980(6) 0.23832(8) 0.02850(9) 0.0601(7) Uani 1 1 d . . .
C19 C 0.11312(7) 0.21622(9) -0.04489(9) 0.0703(7) Uani 1 1 d . . .
C21 C 0.47613(8) 0.00082(13) 0.37878(12) 0.1578(13) Uani 1 1 d D . .
H21A H 0.4857 0.0139 0.4323 0.237 Uiso 1 1 calc R . .
H21B H 0.4902 -0.0412 0.3853 0.237 Uiso 1 1 calc R . .
H21C H 0.4324 0.0027 0.3313 0.237 Uiso 1 1 calc R . .
C22 C 0.54560(10) 0.08062(14) 0.42349(13) 0.1536(15) Uani 1 1 d D . .
H22A H 0.5749 0.0585 0.4786 0.184 Uiso 1 1 calc R . .
H22B H 0.5239 0.1103 0.4312 0.184 Uiso 1 1 calc R . .
C23 C 0.58102(12) 0.11649(17) 0.40118(16) 0.214(2) Uani 1 1 d D . .
H23A H 0.5718 0.1605 0.3977 0.257 Uiso 1 1 calc R . .
H23B H 0.6247 0.1114 0.4503 0.257 Uiso 1 1 calc R . .
C24 C 0.59575(9) 0.14104(13) 0.30573(14) 0.1544(14) Uani 1 1 d D . .
H24A H 0.6263 0.1659 0.3563 0.232 Uiso 1 1 calc R . .
H24B H 0.5643 0.1677 0.2586 0.232 Uiso 1 1 calc R . .
H24C H 0.6147 0.1181 0.2878 0.232 Uiso 1 1 calc R . .
C25 C 0.62473(9) -0.0384(2) 0.36844(15) 0.248(2) Uani 1 1 d D . .
H25A H 0.6437 -0.0775 0.3751 0.371 Uiso 1 1 calc R . .
H25B H 0.6288 -0.0309 0.4192 0.371 Uiso 1 1 calc R . .
H25C H 0.6445 -0.0055 0.3626 0.371 Uiso 1 1 calc R . .
C27 C 0.4179(2) 0.4099(3) 0.5585(3) 0.480(5) Uani 1 1 d D . .
H27A H 0.4029 0.3946 0.5026 0.720 Uiso 1 1 calc R . .
H27B H 0.4363 0.4501 0.5693 0.720 Uiso 1 1 calc R . .
H27C H 0.3843 0.4133 0.5581 0.720 Uiso 1 1 calc R . .
C28 C 0.49009(16) 0.3396(3) 0.6013(2) 0.524(3) Uani 1 1 d D . .
H28A H 0.5129 0.3685 0.5947 0.629 Uiso 1 1 calc R . .
H28B H 0.4613 0.3165 0.5471 0.629 Uiso 1 1 calc R . .
C29 C 0.54148(13) 0.2877(2) 0.69388(18) 0.315(2) Uani 1 1 d D . .
H29A H 0.5191 0.2504 0.6856 0.378 Uiso 1 1 calc R . .
H29B H 0.5749 0.2754 0.6957 0.378 Uiso 1 1 calc R . .
C30 C 0.61255(14) 0.2902(2) 0.8532(2) 0.308(3) Uani 1 1 d D . .
H30A H 0.6358 0.2606 0.8493 0.463 Uiso 1 1 calc R . .
H30B H 0.5957 0.2701 0.8762 0.463 Uiso 1 1 calc R . .
H30C H 0.6390 0.3237 0.8916 0.463 Uiso 1 1 calc R . .
C31 C 0.60955(8) 0.45884(17) 0.78486(17) 0.2434(17) Uani 1 1 d D . .
H31A H 0.6242 0.5008 0.7940 0.365 Uiso 1 1 calc R . .
H31B H 0.6015 0.4418 0.7340 0.365 Uiso 1 1 calc R . .
H31C H 0.6402 0.4341 0.8355 0.365 Uiso 1 1 calc R . .
C32 C 0.52828(10) 0.51639(15) 0.7505(2) 0.248(2) Uani 1 1 d D . .
H32A H 0.5134 0.5285 0.6930 0.297 Uiso 1 1 calc R . .
H32B H 0.5585 0.5470 0.7927 0.297 Uiso 1 1 calc R . .
B3 B 0.22674(8) 0.15328(10) 0.28995(11) 0.0666(8) Uani 1 1 d . . .
H3 H 0.1772 0.1556 0.2551 0.080 Uiso 1 1 calc R . .
B4 B 0.28019(9) 0.20218(11) 0.37887(12) 0.0761(9) Uani 1 1 d . . .
H4 H 0.2656 0.2364 0.4030 0.091 Uiso 1 1 calc R . .
B5 B 0.33876(9) 0.21919(12) 0.37658(12) 0.0785(10) Uani 1 1 d . . .
H5 H 0.3628 0.2643 0.3996 0.094 Uiso 1 1 calc R . .
B6 B 0.32100(8) 0.17916(10) 0.28462(12) 0.0666(8) Uani 1 1 d . . .
H6 H 0.3329 0.1982 0.2465 0.080 Uiso 1 1 calc R . .
B7 B 0.26438(9) 0.08241(11) 0.30609(12) 0.0790(10) Uani 1 1 d . . .
H7 H 0.2397 0.0376 0.2827 0.095 Uiso 1 1 calc R . .
B8 B 0.28109(9) 0.12219(12) 0.39714(12) 0.0840(9) Uani 1 1 d . . .
H8 H 0.2675 0.1038 0.4335 0.101 Uiso 1 1 calc R . .
B9 B 0.35109(10) 0.16225(12) 0.45035(14) 0.0937(12) Uani 1 1 d . . .
H9 H 0.3837 0.1698 0.5219 0.112 Uiso 1 1 calc R . .
B10 B 0.37642(10) 0.14780(12) 0.39103(15) 0.0915(12) Uani 1 1 d . . .
H10 H 0.4255 0.1462 0.4234 0.110 Uiso 1 1 calc R . .
B11 B 0.32256(9) 0.09853(11) 0.30340(13) 0.0795(10) Uani 1 1 d . . .
H11 H 0.3363 0.0643 0.2782 0.095 Uiso 1 1 calc R . .
B12 B 0.34109(10) 0.08817(13) 0.40459(14) 0.0918(11) Uani 1 1 d . . .
H12 H 0.3671 0.0474 0.4464 0.110 Uiso 1 1 calc R . .
B13 B 0.22174(11) 0.05161(14) 0.03858(15) 0.1126(12) Uani 1 1 d . . .
B14 B 0.08731(10) 0.07042(15) 0.05142(17) 0.1226(13) Uani 1 1 d . . .
O1 O 0.50520(6) 0.03993(8) 0.36068(7) 0.1271(7) Uani 1 1 d D . .
O2 O 0.57035(5) 0.10087(8) 0.32613(8) 0.1189(7) Uani 1 1 d D . .
O3 O 0.56403(6) -0.04040(8) 0.29540(9) 0.1268(8) Uani 1 1 d D . .
O4 O 0.46123(10) 0.36936(13) 0.62369(12) 0.2309(14) Uani 1 1 d D . .
O5 O 0.56479(8) 0.31392(13) 0.76984(11) 0.2459(12) Uani 1 1 d D . .
O6 O 0.55626(7) 0.45859(9) 0.77212(12) 0.1863(10) Uani 1 1 d D . .
Li1 Li 0.5000 0.0336(2) 0.2500 0.0724(17) Uani 1 2 d S . .
Li2 Li 0.5000 0.3829(3) 0.7500 0.098(2) Uani 1 2 d S . .
C26 C 0.54138(17) -0.09751(16) 0.2934(3) 0.310(4) Uani 1 1 d D . .
H26A H 0.5521 -0.1056 0.3494 0.372 Uiso 1 1 calc R . .
H26B H 0.5594 -0.1300 0.2828 0.372 Uiso 1 1 calc R . .
H13B H 0.2171(7) 0.0304(11) 0.0824(11) 0.162(9) Uiso 1 1 d . . .
H13C H 0.1729(6) 0.0714(10) -0.0136(9) 0.127(7) Uiso 1 1 d . . .
H14B H 0.1206(7) 0.1071(10) 0.0845(11) 0.144(8) Uiso 1 1 d . . .
H14C H 0.0842(7) 0.0773(10) -0.0086(10) 0.140(8) Uiso 1 1 d . . .
H13D H 0.2517(7) 0.0928(11) 0.0763(10) 0.142(8) Uiso 1 1 d . . .
H14D H 0.1252(6) 0.0417(9) 0.0826(9) 0.113(7) Uiso 1 1 d . . .
H13E H 0.2412(6) 0.0191(9) 0.0182(9) 0.124(7) Uiso 1 1 d . . .
H14E H 0.0525(6) 0.0441(9) 0.0365(9) 0.113(7) Uiso 1 1 d . . .

loop_
_atom_site_aniso_label
_atom_site_aniso_U_11
_atom_site_aniso_U_22
_atom_site_aniso_U_33
_atom_site_aniso_U_23
_atom_site_aniso_U_13
_atom_site_aniso_U_12
Y1 0.08107(7) 0.04694(10) 0.06454(6) -0.00350(8) 0.04667(5) -0.00495(9)
P1 0.06533(17) 0.0399(3) 0.06431(17) 0.00231(18) 0.04413(12) 0.00353(19)
N1 0.0800(5) 0.0376(8) 0.0798(6) -0.0005(6) 0.0551(4) 0.0020(6)
C1 0.0586(6) 0.0424(10) 0.0562(6) 0.0033(7) 0.0374(4) 0.0005(7)
C2 0.0717(7) 0.0335(10) 0.0596(6) 0.0055(6) 0.0413(5) 0.0038(7)
C3 0.1023(8) 0.0435(11) 0.1167(8) -0.0065(8) 0.0836(5) -0.0072(8)
C4 0.1514(10) 0.0807(16) 0.1092(9) 0.0019(10) 0.0959(6) -0.0254(11)
C5 0.0960(9) 0.0853(16) 0.1416(12) -0.0068(12) 0.0757(7) -0.0214(11)
C6 0.1139(9) 0.0386(11) 0.1194(9) -0.0117(8) 0.0815(6) -0.0005(9)
C7 0.1125(11) 0.0743(15) 0.1537(15) 0.0052(13) 0.0672(10) 0.0423(12)
C8 0.1921(12) 0.0847(17) 0.1400(10) -0.0350(11) 0.1238(8) -0.0076(13)
C11 0.0633(6) 0.0412(10) 0.0572(6) 0.0057(6) 0.0415(4) 0.0035(7)
C12 0.0744(7) 0.0448(10) 0.0790(7) 0.0066(7) 0.0540(5) -0.0069(7)
C13 0.0909(7) 0.0680(13) 0.0668(6) 0.0043(8) 0.0580(5) -0.0035(9)
C14 0.1001(10) 0.1132(18) 0.0615(8) 0.0047(10) 0.0428(7) -0.0102(12)
C15 0.0846(11) 0.130(2) 0.0750(11) 0.0110(12) 0.0312(8) -0.0083(14)
C16 0.0625(8) 0.122(2) 0.0989(10) 0.0159(12) 0.0441(7) 0.0044(11)
C17 0.0639(7) 0.0825(14) 0.0829(8) 0.0104(9) 0.0454(5) 0.0077(9)
C18 0.0660(7) 0.0480(11) 0.0594(7) 0.0063(7) 0.0378(5) -0.0026(8)
C19 0.0839(8) 0.0621(12) 0.0509(7) 0.0079(8) 0.0378(5) -0.0021(9)
C21 0.1612(10) 0.211(3) 0.1670(10) 0.0699(14) 0.1359(7) 0.0236(15)
C22 0.1736(17) 0.150(3) 0.0997(12) -0.0289(15) 0.0727(10) 0.0022(19)
C23 0.218(2) 0.216(4) 0.171(2) -0.081(2) 0.1103(16) -0.091(2)
C24 0.1389(12) 0.157(2) 0.1741(16) -0.0255(16) 0.1052(9) -0.0680(14)
C25 0.0982(13) 0.497(6) 0.0941(15) 0.056(3) 0.0392(11) 0.120(2)
C27 0.393(6) 0.506(8) 0.131(4) -0.001(5) -0.010(4) 0.232(6)
C28 0.664(3) 0.797(9) 0.3692(17) -0.405(3) 0.4514(15) -0.483(4)
C29 0.4683(19) 0.280(5) 0.4645(19) -0.145(2) 0.4220(12) -0.095(3)
C30 0.196(2) 0.406(5) 0.282(3) 0.218(3) 0.1382(19) 0.137(3)
C31 0.1959(11) 0.207(4) 0.448(2) -0.103(2) 0.2629(10) -0.0746(18)
C32 0.273(2) 0.157(3) 0.378(3) -0.056(2) 0.2408(18) -0.067(2)
B3 0.0796(9) 0.0596(14) 0.0686(8) 0.0107(9) 0.0519(6) 0.0034(10)
B4 0.0938(10) 0.0702(16) 0.0558(8) 0.0027(10) 0.0451(7) 0.0088(11)
B5 0.0704(11) 0.0646(16) 0.0578(10) 0.0026(11) 0.0230(8) -0.0028(11)
B6 0.0588(8) 0.0551(14) 0.0804(9) 0.0093(10) 0.0430(6) 0.0120(9)
B7 0.1013(11) 0.0482(13) 0.0778(10) 0.0157(10) 0.0542(7) 0.0047(11)
B8 0.1100(11) 0.0735(16) 0.0726(9) 0.0220(10) 0.0614(7) 0.0140(12)
B9 0.0975(14) 0.0713(17) 0.0615(11) 0.0094(12) 0.0295(9) 0.0091(14)
B10 0.0676(11) 0.0763(17) 0.0867(13) 0.0147(13) 0.0310(9) 0.0196(12)
B11 0.0878(10) 0.0553(14) 0.0890(11) 0.0167(10) 0.0548(7) 0.0264(11)
B12 0.1007(12) 0.0668(17) 0.0811(11) 0.0228(12) 0.0474(8) 0.0198(13)
B13 0.1561(13) 0.090(2) 0.1201(11) 0.0008(13) 0.1025(8) 0.0276(14)
B14 0.1084(11) 0.111(2) 0.1510(15) -0.0164(16) 0.0858(9) -0.0524(14)
O1 0.1529(7) 0.1579(15) 0.0816(5) -0.0341(8) 0.0813(4) -0.0499(9)
O2 0.1216(7) 0.1378(13) 0.0909(6) -0.0335(8) 0.0665(5) -0.0548(8)
O3 0.1307(8) 0.0931(12) 0.1416(8) 0.0076(8) 0.0822(6) 0.0184(9)
O4 0.2774(17) 0.257(3) 0.1221(10) -0.0452(13) 0.1145(9) 0.0231(18)
O5 0.3235(11) 0.263(3) 0.2993(11) 0.0833(14) 0.2682(7) 0.1183(15)
O6 0.2164(9) 0.1098(15) 0.3154(12) -0.0394(11) 0.2099(7) -0.0347(10)
Li1 0.0642(16) 0.080(3) 0.0659(17) 0.000 0.0393(12) 0.000
Li2 0.099(2) 0.099(4) 0.090(2) 0.000 0.0590(15) 0.000
C26 0.409(6) 0.113(3) 0.230(4) 0.037(3) 0.130(3) 0.047(4)
